data_4327054
loop_
_publ_author_name
'Brenda A. Frazier'
'Erika R. Bartholomew'
'Peter T. Wolczanski'
'Serena DeBeer'
'Mitk\'el Santiago-Berrios'
'Hector D. Abru\~na'
'Emil B. Lobkovsky'
'Suzanne C. Bart'
'Susanne Mossin'
'Karsten Meyer'
'Thomas R. Cundari'

_publ_section_title
;
 Synthesis and Characterization of (smif)2Mn (n= 0, M = V, Cr, Mn, Fe, Co,
 Ni, Ru; n= +1, M = Cr, Mn, Co, Rh, Ir; smif
 =1,3-di-(2-pyridyl)-2-azaallyl)
;
_journal_name_full 'Inorganic Chemistry'
_journal_page_first 12414
_journal_page_last 12436
_journal_paper_doi 10.1021/ic200376f
_journal_volume 50
_journal_year 2011
_chemical_formula_moiety 'C24 H20 Mn N6'
_chemical_formula_sum 'C24 H20 Mn N6'
_chemical_formula_weight 447.40
_chemical_name_systematic
; 
 ? 
;
_space_group_IT_number 2
_symmetry_cell_setting triclinic
_symmetry_space_group_name_Hall '-P 1'
_symmetry_space_group_name_H-M 'P -1'
_atom_sites_solution_hydrogens geom
_atom_sites_solution_primary direct
_atom_sites_solution_secondary difmap
_audit_creation_method SHELXL-97
_cell_angle_alpha 94.240(6)
_cell_angle_beta 98.287(6)
_cell_angle_gamma 93.988(5)
_cell_formula_units_Z 4
_cell_length_a 8.9189(11)
_cell_length_b 14.4448(19)
_cell_length_c 17.849(2)
_cell_measurement_reflns_used 6137
_cell_measurement_temperature 173(2)
_cell_measurement_theta_max 22.68
_cell_measurement_theta_min 2.43
_cell_volume 2261.8(5)
_computing_cell_refinement 'Bruker SAINT+'
_computing_data_collection 'Bruker APEX2'
_computing_data_reduction 'Bruker SAINT+'
_computing_molecular_graphics 'Bruker SHELXTL'
_computing_publication_material 'Bruker SHELXTL'
_computing_structure_refinement 'SHELXL-97 (Sheldrick, 1997)'
_computing_structure_solution 'SHELXS-97 (Sheldrick, 1990)'
_diffrn_ambient_temperature 173(2)
_diffrn_measured_fraction_theta_full 0.989
_diffrn_measured_fraction_theta_max 0.989
_diffrn_measurement_device_type 'Bruker X8 APEX II diffractometer'
_diffrn_measurement_method 'phi and omega scans'
_diffrn_radiation_monochromator graphite
_diffrn_radiation_source 'fine-focus sealed tube'
_diffrn_radiation_type MoK\a
_diffrn_radiation_wavelength 0.71073
_diffrn_reflns_av_R_equivalents 0.0622
_diffrn_reflns_av_sigmaI/netI 0.0697
_diffrn_reflns_limit_h_max 10
_diffrn_reflns_limit_h_min -10
_diffrn_reflns_limit_k_max 16
_diffrn_reflns_limit_k_min -16
_diffrn_reflns_limit_l_max 20
_diffrn_reflns_limit_l_min -20
_diffrn_reflns_number 30750
_diffrn_reflns_theta_full 23.82
_diffrn_reflns_theta_max 23.82
_diffrn_reflns_theta_min 1.75
_exptl_absorpt_coefficient_mu 0.606
_exptl_absorpt_correction_T_max 0.9850
_exptl_absorpt_correction_T_min 0.7126
_exptl_absorpt_correction_type multi-scan
_exptl_absorpt_process_details SADABS
_exptl_crystal_colour red
_exptl_crystal_density_diffrn 1.314
_exptl_crystal_description plate
_exptl_crystal_F_000 924
_exptl_crystal_size_max 0.60
_exptl_crystal_size_mid 0.20
_exptl_crystal_size_min 0.03
_platon_squeeze_details ' '
_refine_diff_density_max 0.381
_refine_diff_density_min -0.449
_refine_diff_density_rms 0.061
_refine_ls_extinction_method none
_refine_ls_goodness_of_fit_ref 1.024
_refine_ls_hydrogen_treatment riding
_refine_ls_matrix_type full
_refine_ls_number_parameters 559
_refine_ls_number_reflns 6863
_refine_ls_number_restraints 0
_refine_ls_restrained_S_all 1.024
_refine_ls_R_factor_all 0.0754
_refine_ls_R_factor_gt 0.0433
_refine_ls_shift/su_max 0.001
_refine_ls_shift/su_mean 0.000
_refine_ls_structure_factor_coef Fsqd
_refine_ls_weighting_details 'calc w=1/[\s^2^(Fo^2^)+(0.0447P)^2^+0.0000P] where P=(Fo^2^+2Fc^2^)/3'
_refine_ls_weighting_scheme calc
_refine_ls_wR_factor_gt 0.0910
_refine_ls_wR_factor_ref 0.0997
_reflns_number_gt 4492
_reflns_number_total 6863
_reflns_threshold_expression >2sigma(I)
_cod_data_source_file ic200376f_si_002_3.cif
_cod_data_source_block bf12
_cod_database_code 4327054

loop_
_symmetry_equiv_pos_as_xyz
'x, y, z'
'-x, -y, -z'

loop_
_atom_site_label
_atom_site_type_symbol
_atom_site_fract_x
_atom_site_fract_y
_atom_site_fract_z
_atom_site_U_iso_or_equiv
_atom_site_adp_type
_atom_site_occupancy
_atom_site_symmetry_multiplicity
_atom_site_calc_flag
_atom_site_refinement_flags
Mn1 Mn -0.00073(5) 0.73406(3) 0.12979(2) 0.03085(15) Uani 1 1 d .
Mn2 Mn 0.44341(5) 0.24090(3) 0.35364(2) 0.02948(15) Uani 1 1 d .
N1 N 0.1943(3) 0.72649(17) 0.06372(13) 0.0314(6) Uani 1 1 d .
N2 N -0.0730(3) 0.62377(16) 0.03670(13) 0.0280(6) Uani 1 1 d .
N3 N -0.2270(3) 0.67318(17) 0.14940(13) 0.0304(6) Uani 1 1 d .
N4 N 0.1251(3) 0.68602(19) 0.23537(14) 0.0349(7) Uani 1 1 d .
N5 N 0.0700(3) 0.86080(19) 0.20484(15) 0.0401(7) Uani 1 1 d .
N6 N -0.0971(3) 0.85037(19) 0.06703(16) 0.0403(7) Uani 1 1 d .
N7 N 0.3817(3) 0.30449(17) 0.46178(13) 0.0286(6) Uani 1 1 d .
N8 N 0.4149(3) 0.12496(17) 0.42623(14) 0.0316(6) Uani 1 1 d .
N9 N 0.5019(3) 0.11194(18) 0.28933(14) 0.0332(7) Uani 1 1 d .
N10 N 0.2056(3) 0.23496(17) 0.29361(14) 0.0326(7) Uani 1 1 d .
N11 N 0.4484(3) 0.33205(17) 0.25906(14) 0.0340(7) Uani 1 1 d .
N12 N 0.6746(3) 0.31600(17) 0.37170(14) 0.0321(7) Uani 1 1 d .
C1 C 0.3252(4) 0.7787(2) 0.07635(18) 0.0383(9) Uani 1 1 d .
H1A H 0.3441 0.8208 0.1208 0.046 Uiso 1 1 calc R
C2 C 0.4348(4) 0.7766(2) 0.03030(19) 0.0436(9) Uani 1 1 d .
H2A H 0.5269 0.8154 0.0424 0.052 Uiso 1 1 calc R
C3 C 0.4065(4) 0.7159(2) -0.03462(19) 0.0446(9) Uani 1 1 d .
H3A H 0.4792 0.7129 -0.0685 0.054 Uiso 1 1 calc R
C4 C 0.2725(4) 0.6596(2) -0.04999(18) 0.0373(8) Uani 1 1 d .
H4A H 0.2530 0.6170 -0.0941 0.045 Uiso 1 1 calc R
C5 C 0.1645(4) 0.6659(2) 0.00024(17) 0.0319(8) Uani 1 1 d .
C6 C 0.0227(4) 0.6107(2) -0.01214(17) 0.0326(8) Uani 1 1 d .
H6A H -0.0020 0.5656 -0.0545 0.039 Uiso 1 1 calc R
C7 C -0.2086(4) 0.5806(2) 0.03584(17) 0.0329(8) Uani 1 1 d .
H7A H -0.2491 0.5343 -0.0038 0.039 Uiso 1 1 calc R
C8 C -0.2933(4) 0.6046(2) 0.09541(16) 0.0280(8) Uani 1 1 d .
C9 C -0.4354(4) 0.5615(2) 0.10171(18) 0.0358(8) Uani 1 1 d .
H9A H -0.4796 0.5123 0.0653 0.043 Uiso 1 1 calc R
C10 C -0.5117(4) 0.5888(2) 0.15928(18) 0.0381(9) Uani 1 1 d .
H10A H -0.6092 0.5598 0.1625 0.046 Uiso 1 1 calc R
C11 C -0.4453(4) 0.6595(2) 0.21316(18) 0.0418(9) Uani 1 1 d .
H11A H -0.4958 0.6806 0.2538 0.050 Uiso 1 1 calc R
C12 C -0.3043(4) 0.6977(2) 0.20540(17) 0.0372(9) Uani 1 1 d .
H12A H -0.2578 0.7453 0.2428 0.045 Uiso 1 1 calc R
C13 C 0.1551(4) 0.5990(3) 0.24966(19) 0.0442(9) Uani 1 1 d .
H13A H 0.1122 0.5500 0.2128 0.053 Uiso 1 1 calc R
C14 C 0.2437(4) 0.5757(3) 0.3140(2) 0.0544(11) Uani 1 1 d .
H14A H 0.2628 0.5128 0.3214 0.065 Uiso 1 1 calc R
C15 C 0.3042(4) 0.6481(3) 0.3677(2) 0.0585(12) Uani 1 1 d .
H15A H 0.3657 0.6353 0.4132 0.070 Uiso 1 1 calc R
C16 C 0.2755(4) 0.7371(3) 0.35537(19) 0.0536(11) Uani 1 1 d .
H16A H 0.3165 0.7864 0.3924 0.064 Uiso 1 1 calc R
C17 C 0.1847(4) 0.7572(3) 0.28763(17) 0.0392(9) Uani 1 1 d .
C18 C 0.1541(4) 0.8484(3) 0.2704(2) 0.0490(10) Uani 1 1 d .
H18A H 0.1933 0.9003 0.3052 0.059 Uiso 1 1 calc R
C19 C 0.0271(5) 0.9397(2) 0.1776(2) 0.0539(11) Uani 1 1 d .
H19A H 0.0570 0.9980 0.2059 0.065 Uiso 1 1 calc R
C20 C -0.0645(4) 0.9347(3) 0.1050(2) 0.0482(10) Uani 1 1 d .
C21 C -0.1177(5) 1.0154(3) 0.0727(3) 0.0654(13) Uani 1 1 d .
H21A H -0.0939 1.0753 0.0992 0.078 Uiso 1 1 calc R
C22 C -0.2036(5) 1.0046(4) 0.0029(3) 0.0762(15) Uani 1 1 d .
H22A H -0.2424 1.0577 -0.0190 0.091 Uiso 1 1 calc R
C23 C -0.2358(5) 0.9184(4) -0.0370(3) 0.0742(14) Uani 1 1 d .
H23A H -0.2936 0.9111 -0.0864 0.089 Uiso 1 1 calc R
C24 C -0.1805(4) 0.8437(3) -0.0021(2) 0.0545(11) Uani 1 1 d .
H24A H -0.2028 0.7837 -0.0285 0.065 Uiso 1 1 calc R
C25 C 0.3646(4) 0.3944(2) 0.47893(17) 0.0351(8) Uani 1 1 d .
H25A H 0.3903 0.4378 0.4444 0.042 Uiso 1 1 calc R
C26 C 0.3118(4) 0.4277(2) 0.54386(18) 0.0395(9) Uani 1 1 d .
H26A H 0.3025 0.4924 0.5543 0.047 Uiso 1 1 calc R
C27 C 0.2729(4) 0.3639(2) 0.59324(18) 0.0448(9) Uani 1 1 d .
H27A H 0.2346 0.3842 0.6381 0.054 Uiso 1 1 calc R
C28 C 0.2895(4) 0.2720(2) 0.57756(17) 0.0408(9) Uani 1 1 d .
H28A H 0.2642 0.2283 0.6119 0.049 Uiso 1 1 calc R
C29 C 0.3440(4) 0.2413(2) 0.51052(16) 0.0319(8) Uani 1 1 d .
C30 C 0.3640(4) 0.1464(2) 0.49088(17) 0.0360(8) Uani 1 1 d .
H30A H 0.3414 0.0996 0.5232 0.043 Uiso 1 1 calc R
C31 C 0.4390(4) 0.0409(2) 0.39810(18) 0.0398(9) Uani 1 1 d .
H31A H 0.4240 -0.0122 0.4253 0.048 Uiso 1 1 calc R
C32 C 0.4882(4) 0.0329(2) 0.32554(18) 0.0362(8) Uani 1 1 d .
C33 C 0.5214(4) -0.0522(2) 0.2904(2) 0.0498(10) Uani 1 1 d .
H33A H 0.5125 -0.1077 0.3154 0.060 Uiso 1 1 calc R
C34 C 0.5663(4) -0.0549(3) 0.2206(2) 0.0534(11) Uani 1 1 d .
H34A H 0.5903 -0.1122 0.1972 0.064 Uiso 1 1 calc R
C35 C 0.5770(4) 0.0253(3) 0.1838(2) 0.0495(10) Uani 1 1 d .
H35A H 0.6066 0.0244 0.1347 0.059 Uiso 1 1 calc R
C36 C 0.5433(4) 0.1069(2) 0.22035(19) 0.0425(9) Uani 1 1 d .
H36A H 0.5498 0.1624 0.1952 0.051 Uiso 1 1 calc R
C37 C 0.0847(4) 0.1892(2) 0.31332(18) 0.0408(9) Uani 1 1 d .
H37A H 0.0984 0.1580 0.3585 0.049 Uiso 1 1 calc R
C38 C -0.0602(4) 0.1841(2) 0.27193(19) 0.0440(9) Uani 1 1 d .
H38A H -0.1442 0.1515 0.2883 0.053 Uiso 1 1 calc R
C39 C -0.0765(4) 0.2287(2) 0.20607(19) 0.0483(10) Uani 1 1 d .
H39A H -0.1735 0.2265 0.1757 0.058 Uiso 1 1 calc R
C40 C 0.0452(4) 0.2759(2) 0.18384(18) 0.0439(9) Uani 1 1 d .
H40A H 0.0326 0.3061 0.1381 0.053 Uiso 1 1 calc R
C41 C 0.1900(4) 0.2799(2) 0.22876(17) 0.0354(8) Uani 1 1 d .
C42 C 0.3191(4) 0.3301(2) 0.21092(17) 0.0390(9) Uani 1 1 d .
H42A H 0.3143 0.3616 0.1659 0.047 Uiso 1 1 calc R
C43 C 0.5821(4) 0.3767(2) 0.25546(18) 0.0396(9) Uani 1 1 d .
H43A H 0.5967 0.4117 0.2137 0.047 Uiso 1 1 calc R
C44 C 0.7028(4) 0.3708(2) 0.31597(18) 0.0340(8) Uani 1 1 d .
C45 C 0.8454(4) 0.4204(2) 0.3203(2) 0.0453(9) Uani 1 1 d .
H45A H 0.8653 0.4588 0.2813 0.054 Uiso 1 1 calc R
C46 C 0.9554(4) 0.4131(3) 0.3810(2) 0.0568(11) Uani 1 1 d .
H46A H 1.0520 0.4467 0.3843 0.068 Uiso 1 1 calc R
C47 C 0.9260(4) 0.3568(3) 0.4377(2) 0.0567(11) Uani 1 1 d .
H47A H 1.0013 0.3509 0.4801 0.068 Uiso 1 1 calc R
C48 C 0.7847(4) 0.3100(2) 0.43069(19) 0.0424(9) Uani 1 1 d .
H48A H 0.7636 0.2715 0.4694 0.051 Uiso 1 1 calc R

loop_
_atom_site_aniso_label
_atom_site_aniso_U_11
_atom_site_aniso_U_22
_atom_site_aniso_U_33
_atom_site_aniso_U_23
_atom_site_aniso_U_13
_atom_site_aniso_U_12
Mn1 0.0313(3) 0.0291(3) 0.0312(3) -0.0026(2) 0.0059(2) -0.0017(2)
Mn2 0.0313(3) 0.0283(3) 0.0273(3) -0.0019(2) 0.0047(2) -0.0042(2)
N1 0.0295(18) 0.0302(16) 0.0342(16) 0.0012(13) 0.0059(12) -0.0008(13)
N2 0.0271(18) 0.0277(15) 0.0301(15) 0.0017(12) 0.0084(12) 0.0010(12)
N3 0.0287(17) 0.0332(16) 0.0290(14) -0.0018(12) 0.0058(12) 0.0020(12)
N4 0.0298(18) 0.0391(18) 0.0353(16) 0.0000(14) 0.0073(13) -0.0033(13)
N5 0.046(2) 0.0353(18) 0.0401(18) -0.0094(14) 0.0196(15) -0.0030(14)
N6 0.0370(19) 0.0362(18) 0.0497(18) 0.0058(15) 0.0136(15) 0.0006(13)
N7 0.0311(17) 0.0261(16) 0.0267(14) 0.0012(12) 0.0015(12) -0.0039(12)
N8 0.0338(18) 0.0256(16) 0.0333(16) -0.0031(12) 0.0027(13) -0.0009(12)
N9 0.0297(18) 0.0366(17) 0.0300(16) -0.0070(13) 0.0021(12) -0.0044(12)
N10 0.0301(18) 0.0343(16) 0.0324(15) -0.0011(13) 0.0053(13) -0.0024(13)
N11 0.041(2) 0.0290(16) 0.0323(16) -0.0040(12) 0.0097(14) 0.0002(13)
N12 0.0321(18) 0.0321(16) 0.0312(15) -0.0032(13) 0.0080(13) -0.0048(12)
C1 0.034(2) 0.036(2) 0.046(2) 0.0039(16) 0.0085(18) -0.0004(17)
C2 0.032(2) 0.046(2) 0.054(2) 0.0086(19) 0.0091(18) 0.0017(17)
C3 0.041(3) 0.048(2) 0.052(2) 0.0140(19) 0.0244(18) 0.0069(19)
C4 0.038(2) 0.040(2) 0.038(2) 0.0036(16) 0.0169(17) 0.0050(17)
C5 0.037(2) 0.0291(19) 0.0331(19) 0.0119(15) 0.0102(16) 0.0084(16)
C6 0.035(2) 0.0298(19) 0.0318(18) -0.0035(15) 0.0088(16) -0.0032(16)
C7 0.028(2) 0.033(2) 0.0352(19) -0.0052(15) 0.0060(15) -0.0056(16)
C8 0.030(2) 0.0273(18) 0.0269(17) -0.0001(14) 0.0069(15) 0.0015(15)
C9 0.030(2) 0.034(2) 0.042(2) -0.0018(16) 0.0066(16) -0.0053(16)
C10 0.029(2) 0.042(2) 0.045(2) 0.0059(18) 0.0134(17) -0.0029(16)
C11 0.045(3) 0.047(2) 0.038(2) 0.0010(18) 0.0200(17) 0.0068(18)
C12 0.042(3) 0.039(2) 0.0304(19) -0.0066(16) 0.0090(17) 0.0001(17)
C13 0.041(2) 0.051(3) 0.042(2) 0.0058(18) 0.0092(17) 0.0008(18)
C14 0.043(3) 0.074(3) 0.053(2) 0.031(2) 0.015(2) 0.014(2)
C15 0.036(3) 0.104(4) 0.035(2) 0.013(2) 0.0037(18) 0.001(2)
C16 0.042(3) 0.084(3) 0.031(2) -0.008(2) 0.0040(18) -0.007(2)
C17 0.032(2) 0.057(3) 0.0281(19) -0.0074(18) 0.0118(16) -0.0034(18)
C18 0.052(3) 0.049(3) 0.041(2) -0.0235(19) 0.0128(19) -0.0111(19)
C19 0.080(3) 0.026(2) 0.060(3) -0.0082(19) 0.037(2) -0.002(2)
C20 0.055(3) 0.044(3) 0.056(3) 0.011(2) 0.034(2) 0.014(2)
C21 0.080(4) 0.050(3) 0.084(3) 0.022(3) 0.056(3) 0.025(2)
C22 0.065(4) 0.079(4) 0.107(4) 0.055(3) 0.051(3) 0.037(3)
C23 0.050(3) 0.092(4) 0.089(3) 0.048(3) 0.013(2) 0.013(3)
C24 0.035(3) 0.062(3) 0.068(3) 0.026(2) 0.003(2) -0.0018(19)
C25 0.037(2) 0.029(2) 0.036(2) 0.0008(16) -0.0022(16) -0.0050(15)
C26 0.042(2) 0.032(2) 0.040(2) -0.0117(17) 0.0027(17) -0.0011(16)
C27 0.049(3) 0.051(3) 0.034(2) -0.0064(19) 0.0100(17) 0.0025(19)
C28 0.052(3) 0.042(2) 0.0289(19) 0.0001(16) 0.0115(16) -0.0002(17)
C29 0.030(2) 0.037(2) 0.0268(18) -0.0026(16) 0.0006(15) -0.0005(15)
C30 0.046(2) 0.031(2) 0.0309(19) 0.0044(15) 0.0076(16) -0.0006(16)
C31 0.048(3) 0.027(2) 0.043(2) 0.0012(16) 0.0080(17) -0.0030(16)
C32 0.033(2) 0.032(2) 0.040(2) -0.0067(17) 0.0021(16) -0.0018(16)
C33 0.052(3) 0.034(2) 0.060(3) -0.0129(19) 0.005(2) 0.0046(18)
C34 0.045(3) 0.048(3) 0.062(3) -0.028(2) 0.005(2) 0.0042(19)
C35 0.038(2) 0.065(3) 0.041(2) -0.024(2) 0.0058(17) -0.001(2)
C36 0.033(2) 0.046(2) 0.045(2) -0.0054(18) 0.0057(17) -0.0043(17)
C37 0.041(3) 0.043(2) 0.036(2) 0.0012(17) 0.0046(18) -0.0010(18)
C38 0.031(2) 0.053(2) 0.043(2) -0.0032(18) 0.0015(17) -0.0053(17)
C39 0.039(3) 0.053(3) 0.046(2) -0.0123(19) -0.0086(19) 0.0037(19)
C40 0.044(3) 0.054(2) 0.0314(19) 0.0006(17) -0.0019(18) 0.0070(19)
C41 0.039(2) 0.034(2) 0.0307(19) -0.0079(16) 0.0031(16) 0.0027(17)
C42 0.050(3) 0.038(2) 0.0278(19) 0.0056(16) 0.0038(18) 0.0027(18)
C43 0.055(3) 0.031(2) 0.035(2) 0.0031(16) 0.0168(18) -0.0045(18)
C44 0.036(2) 0.0259(19) 0.041(2) -0.0048(16) 0.0167(17) -0.0030(16)
C45 0.044(3) 0.037(2) 0.056(2) -0.0006(18) 0.022(2) -0.0085(18)
C46 0.039(3) 0.049(3) 0.079(3) -0.013(2) 0.017(2) -0.0180(19)
C47 0.043(3) 0.060(3) 0.062(3) -0.007(2) 0.003(2) -0.010(2)
C48 0.040(3) 0.043(2) 0.043(2) -0.0013(17) 0.0079(18) -0.0044(18)

loop_
_atom_type_symbol
_atom_type_description
_atom_type_scat_dispersion_real
_atom_type_scat_dispersion_imag
_atom_type_scat_source
C C 0.0033 0.0016 'International Tables Vol C Tables 4.2.6.8 and 6.1.1.4'
H H 0.0000 0.0000 'International Tables Vol C Tables 4.2.6.8 and 6.1.1.4'
N N 0.0061 0.0033 'International Tables Vol C Tables 4.2.6.8 and 6.1.1.4'
Mn Mn 0.3368 0.7283 'International Tables Vol C Tables 4.2.6.8 and 6.1.1.4'

loop_
_geom_angle_atom_site_label_1
_geom_angle_atom_site_label_2
_geom_angle_atom_site_label_3
_geom_angle
N5 Mn1 N2 169.22(10)
N5 Mn1 N3 110.69(9)
N2 Mn1 N3 74.20(9)
N5 Mn1 N4 74.85(11)
N2 Mn1 N4 114.90(9)
N3 Mn1 N4 94.50(9)
N5 Mn1 N6 74.34(11)
N2 Mn1 N6 96.00(10)
N3 Mn1 N6 94.02(9)
N4 Mn1 N6 149.09(10)
N5 Mn1 N1 101.26(10)
N2 Mn1 N1 74.10(10)
N3 Mn1 N1 148.02(9)
N4 Mn1 N1 94.93(9)
N6 Mn1 N1 93.37(9)
N8 Mn2 N11 166.51(9)
N8 Mn2 N10 98.41(10)
N11 Mn2 N10 73.80(10)
N8 Mn2 N12 115.16(9)
N11 Mn2 N12 73.73(10)
N10 Mn2 N12 146.32(10)
N8 Mn2 N7 73.81(9)
N11 Mn2 N7 116.94(9)
N10 Mn2 N7 92.97(9)
N12 Mn2 N7 93.81(9)
N8 Mn2 N9 73.37(10)
N11 Mn2 N9 95.99(9)
N10 Mn2 N9 94.74(9)
N12 Mn2 N9 97.26(9)
N7 Mn2 N9 147.03(9)
C1 N1 C5 118.5(3)
C1 N1 Mn1 127.5(2)
C5 N1 Mn1 113.7(2)
C6 N2 C7 128.0(3)
C6 N2 Mn1 116.2(2)
C7 N2 Mn1 115.8(2)
C12 N3 C8 117.8(3)
C12 N3 Mn1 127.7(2)
C8 N3 Mn1 114.5(2)
C13 N4 C17 118.6(3)
C13 N4 Mn1 128.0(2)
C17 N4 Mn1 113.2(2)
C19 N5 C18 129.0(3)
C19 N5 Mn1 115.7(2)
C18 N5 Mn1 115.2(2)
C24 N6 C20 118.8(3)
C24 N6 Mn1 127.2(2)
C20 N6 Mn1 114.0(2)
C25 N7 C29 118.7(3)
C25 N7 Mn2 126.8(2)
C29 N7 Mn2 114.13(19)
C30 N8 C31 126.8(3)
C30 N8 Mn2 116.0(2)
C31 N8 Mn2 116.9(2)
C36 N9 C32 119.2(3)
C36 N9 Mn2 126.2(2)
C32 N9 Mn2 114.6(2)
C37 N10 C41 119.4(3)
C37 N10 Mn2 126.3(2)
C41 N10 Mn2 114.2(2)
C43 N11 C42 128.7(3)
C43 N11 Mn2 115.7(2)
C42 N11 Mn2 115.5(2)
C48 N12 C44 119.1(3)
C48 N12 Mn2 126.1(2)
C44 N12 Mn2 114.8(2)
N1 C1 C2 124.9(3)
C1 C2 C3 117.4(3)
C2 C3 C4 119.8(3)
C3 C4 C5 119.5(3)
N1 C5 C4 119.8(3)
N1 C5 C6 117.5(3)
C4 C5 C6 122.7(3)
N2 C6 C5 118.3(3)
N2 C7 C8 119.0(3)
N3 C8 C9 119.6(3)
N3 C8 C7 116.5(3)
C9 C8 C7 123.9(3)
C10 C9 C8 121.0(3)
C9 C10 C11 119.2(3)
C12 C11 C10 117.3(3)
N3 C12 C11 125.1(3)
N4 C13 C14 124.6(3)
C13 C14 C15 117.0(4)
C16 C15 C14 120.1(3)
C15 C16 C17 120.5(3)
N4 C17 C18 117.5(3)
N4 C17 C16 119.2(3)
C18 C17 C16 123.3(3)
N5 C18 C17 119.1(3)
N5 C19 C20 118.4(3)
N6 C20 C21 120.7(4)
N6 C20 C19 117.4(3)
C21 C20 C19 121.8(4)
C22 C21 C20 118.1(4)
C21 C22 C23 121.5(4)
C24 C23 C22 117.0(4)
N6 C24 C23 123.9(4)
N7 C25 C26 123.7(3)
C25 C26 C27 117.7(3)
C28 C27 C26 120.0(3)
C27 C28 C29 120.2(3)
N7 C29 C28 119.6(3)
N7 C29 C30 117.4(3)
C28 C29 C30 123.0(3)
N8 C30 C29 118.1(3)
N8 C31 C32 117.7(3)
N9 C32 C33 119.5(3)
N9 C32 C31 117.4(3)
C33 C32 C31 123.1(3)
C34 C33 C32 120.0(4)
C33 C34 C35 120.0(3)
C36 C35 C34 117.9(3)
N9 C36 C35 123.4(3)
N10 C37 C38 124.1(3)
C39 C38 C37 116.8(3)
C40 C39 C38 120.8(3)
C39 C40 C41 120.1(3)
N10 C41 C42 117.9(3)
N10 C41 C40 118.8(3)
C42 C41 C40 123.2(3)
N11 C42 C41 118.0(3)
N11 C43 C44 118.1(3)
N12 C44 C45 120.1(3)
N12 C44 C43 117.3(3)
C45 C44 C43 122.6(3)
C46 C45 C44 119.6(3)
C45 C46 C47 120.0(4)
C48 C47 C46 118.0(4)
N12 C48 C47 123.2(3)

loop_
_geom_bond_atom_site_label_1
_geom_bond_atom_site_label_2
_geom_bond_distance
Mn1 N5 2.186(3)
Mn1 N2 2.207(2)
Mn1 N3 2.229(3)
Mn1 N4 2.232(3)
Mn1 N6 2.240(3)
Mn1 N1 2.242(3)
Mn2 N8 2.215(2)
Mn2 N11 2.220(3)
Mn2 N10 2.227(3)
Mn2 N12 2.231(3)
Mn2 N7 2.233(2)
Mn2 N9 2.247(3)
N1 C1 1.327(4)
N1 C5 1.361(4)
N2 C6 1.318(4)
N2 C7 1.319(4)
N3 C12 1.334(4)
N3 C8 1.368(3)
N4 C13 1.338(4)
N4 C17 1.360(4)
N5 C19 1.331(4)
N5 C18 1.327(4)
N6 C24 1.339(4)
N6 C20 1.341(4)
N7 C25 1.336(4)
N7 C29 1.365(4)
N8 C30 1.323(4)
N8 C31 1.323(4)
N9 C36 1.334(4)
N9 C32 1.360(4)
N10 C37 1.330(4)
N10 C41 1.363(4)
N11 C43 1.328(4)
N11 C42 1.333(4)
N12 C48 1.344(4)
N12 C44 1.356(4)
C1 C2 1.365(4)
C2 C3 1.382(4)
C3 C4 1.379(4)
C4 C5 1.410(4)
C5 C6 1.428(4)
C7 C8 1.427(4)
C8 C9 1.396(4)
C9 C10 1.361(4)
C10 C11 1.388(4)
C11 C12 1.367(4)
C13 C14 1.375(4)
C14 C15 1.389(5)
C15 C16 1.356(5)
C16 C17 1.416(4)
C17 C18 1.411(5)
C19 C20 1.424(5)
C20 C21 1.419(5)
C21 C22 1.358(6)
C22 C23 1.378(6)
C23 C24 1.372(5)
C25 C26 1.380(4)
C26 C27 1.383(4)
C27 C28 1.359(4)
C28 C29 1.409(4)
C29 C30 1.420(4)
C31 C32 1.426(4)
C32 C33 1.408(4)
C33 C34 1.361(5)
C34 C35 1.378(5)
C35 C36 1.377(4)
C37 C38 1.387(4)
C38 C39 1.376(4)
C39 C40 1.364(5)
C40 C41 1.414(4)
C41 C42 1.405(4)
C43 C44 1.423(4)
C44 C45 1.405(4)
C45 C46 1.369(5)
C46 C47 1.386(5)
C47 C48 1.373(5)

loop_
_platon_squeeze_void_nr
_platon_squeeze_void_average_x
_platon_squeeze_void_average_y
_platon_squeeze_void_average_z
_platon_squeeze_void_volume
_platon_squeeze_void_count_electrons
_platon_squeeze_void_content
1 0.000 0.000 0.500 172 55 ' '
